data_4023709
loop_
_publ_author_name
'Celia Ribes'
'Eva Falomir'
'Miguel Carda'
'J. Alberto Marco'

_publ_contact_author_address
;Departament de Quimica Inorganica i Organica (ESTCE)
Universitat Jaume I
Av. Sos Baynat s/n 12071
Castello (SPAIN)
;
_publ_contact_author_email sdiaz@qio.uji.es
_publ_contact_author_fax '+34 964 72 8214'
_publ_contact_author_name 'Santiago Diaz Oltra'
_publ_contact_author_phone '+34 964 72 8225'
_publ_section_title
;
 Short, Stereoselective Synthesis of the Naturally Occurring Pyrrolidine
 Radicamine B and a Formal Synthesis of Nectrisine
;
_journal_name_full 'Journal of Organic Chemistry'
_journal_page_first 7779
_journal_page_last 7782
_journal_paper_doi 10.1021/jo8012989
_journal_volume 73
_journal_year 2008
_chemical_absolute_configuration rm
_chemical_formula_moiety 'C18 H31 N O7'
_chemical_formula_sum 'C18 H31 N O7'
_chemical_formula_weight 373.44
_space_group_IT_number 19
_symmetry_cell_setting orthorhombic
_symmetry_Int_Tables_number 19
_symmetry_space_group_name_Hall 'P 2ac 2ab'
_symmetry_space_group_name_H-M 'P 21 21 21'
_atom_sites_solution_hydrogens geom
_atom_sites_solution_primary direct
_atom_sites_solution_secondary difmap
_audit_creation_method SHELXL-97
_cell_angle_alpha 90.00
_cell_angle_beta 90.00
_cell_angle_gamma 90.00
_cell_formula_units_Z 4
_cell_length_a 10.6646(5)
_cell_length_b 13.0545(5)
_cell_length_c 15.2913(6)
_cell_measurement_temperature 571(2)
_cell_volume 2128.87(15)
_computing_structure_refinement 'SHELXL-97 (Sheldrick, 1997)'
_computing_structure_solution 'SHELXS-97 (Sheldrick, 1990)'
_diffrn_ambient_temperature 571(2)
_diffrn_measured_fraction_theta_full 0.473
_diffrn_measured_fraction_theta_max 0.473
_diffrn_radiation_monochromator graphite
_diffrn_radiation_probe x-ray
_diffrn_radiation_type MoK\a
_diffrn_radiation_wavelength 0.71073
_diffrn_reflns_av_R_equivalents 0.0388
_diffrn_reflns_av_sigmaI/netI 0.0452
_diffrn_reflns_limit_h_max 13
_diffrn_reflns_limit_h_min -14
_diffrn_reflns_limit_k_max 9
_diffrn_reflns_limit_k_min -18
_diffrn_reflns_limit_l_max 7
_diffrn_reflns_limit_l_min -7
_diffrn_reflns_number 8907
_diffrn_reflns_theta_full 30.54
_diffrn_reflns_theta_max 30.54
_diffrn_reflns_theta_min 2.05
_diffrn_source 'fine-focus sealed tube'
_exptl_absorpt_coefficient_mu 0.089
_exptl_absorpt_correction_type empirical
_exptl_crystal_colour colorless
_exptl_crystal_density_diffrn 1.165
_exptl_crystal_density_method 'not measured'
_exptl_crystal_description needles
_exptl_crystal_F_000 808
_exptl_crystal_size_max 0.01
_exptl_crystal_size_mid 0.003
_exptl_crystal_size_min 0.001
_refine_diff_density_max 0.198
_refine_diff_density_min -0.125
_refine_diff_density_rms 0.029
_refine_ls_abs_structure_details 'Flack H D (1983), Acta Cryst. A39, 876-881'
_refine_ls_abs_structure_Flack 0.2(17)
_refine_ls_extinction_method none
_refine_ls_goodness_of_fit_ref 1.014
_refine_ls_hydrogen_treatment constr
_refine_ls_matrix_type full
_refine_ls_number_parameters 235
_refine_ls_number_reflns 2998
_refine_ls_number_restraints 0
_refine_ls_restrained_S_all 1.014
_refine_ls_R_factor_all 0.0955
_refine_ls_R_factor_gt 0.0464
_refine_ls_shift/su_max 0.000
_refine_ls_shift/su_mean 0.000
_refine_ls_structure_factor_coef Fsqd
_refine_ls_weighting_details 'calc w=1/[\s^2^(Fo^2^)+(0.0685P)^2^+0.2525P] where P=(Fo^2^+2Fc^2^)/3'
_refine_ls_weighting_scheme calc
_refine_ls_wR_factor_gt 0.1164
_refine_ls_wR_factor_ref 0.1376
_reflns_number_gt 1701
_reflns_number_total 2998
_reflns_threshold_expression >2sigma(I)
_cod_data_source_file jo8012989_si_001.cif
_cod_data_source_block str906m
_cod_database_code 4023709

loop_
_symmetry_equiv_pos_as_xyz
'x, y, z'
'-x+1/2, -y, z+1/2'
'-x, y+1/2, -z+1/2'
'x+1/2, -y+1/2, -z'

loop_
_atom_site_label
_atom_site_type_symbol
_atom_site_fract_x
_atom_site_fract_y
_atom_site_fract_z
_atom_site_U_iso_or_equiv
_atom_site_adp_type
_atom_site_occupancy
_atom_site_symmetry_multiplicity
_atom_site_calc_flag
_atom_site_refinement_flags
_atom_site_disorder_assembly
_atom_site_disorder_group
O2 O -1.0273(2) -0.80100(17) -0.1409(2) 0.0644(10) Uani 1 1 d . . .
O1 O -0.7360(2) -0.65693(18) -0.0868(3) 0.0604(14) Uani 1 1 d . . .
N1 N -0.7411(3) -0.6840(2) -0.2322(4) 0.050(3) Uani 1 1 d . . .
O7 O -0.5906(2) -0.6788(2) -0.3328(3) 0.0725(14) Uani 1 1 d . . .
O3 O -1.0481(2) -0.9225(2) -0.2443(3) 0.0687(14) Uani 1 1 d . . .
C3 C -0.9092(3) -0.8026(2) -0.1857(3) 0.0487(15) Uani 1 1 d . . .
H3A H -0.8463 -0.8362 -0.1488 0.058 Uiso 1 1 calc R . .
C2 C -0.8704(2) -0.6923(2) -0.2019(3) 0.0435(14) Uani 1 1 d . . .
H2A H -0.9280 -0.6586 -0.2427 0.052 Uiso 1 1 calc R . .
C18 C -0.7148(4) -0.6949(3) -0.3180(6) 0.051(3) Uani 1 1 d . . .
O6 O -0.7897(3) -0.7160(2) -0.3750(2) 0.0670(12) Uani 1 1 d . . .
C4 C -0.9357(3) -0.8688(2) -0.2653(3) 0.0455(14) Uani 1 1 d . . .
H4A H -0.9506 -0.8247 -0.3162 0.055 Uiso 1 1 calc R . .
C5 C -0.8329(3) -0.9435(3) -0.2862(5) 0.0688(19) Uani 1 1 d . . .
C11 C -0.6550(3) -0.6543(3) -0.1614(3) 0.0529(15) Uani 1 1 d . . .
O5 O -0.8550(2) -0.9950(3) -0.3560(3) 0.0993(15) Uani 1 1 d . . .
C1 C -0.8603(3) -0.6328(3) -0.1171(3) 0.0588(16) Uani 1 1 d . . .
H1A H -0.8696 -0.5598 -0.1271 0.071 Uiso 1 1 calc R . .
H1B H -0.9233 -0.6549 -0.0754 0.071 Uiso 1 1 calc R . .
C8 C -1.0865(4) -0.8967(3) -0.1580(5) 0.066(2) Uani 1 1 d . . .
C12 C -0.6042(3) -0.5456(3) -0.1735(3) 0.0795(18) Uani 1 1 d . . .
H12A H -0.6723 -0.5000 -0.1865 0.119 Uiso 1 1 calc R . .
H12B H -0.5451 -0.5448 -0.2208 0.119 Uiso 1 1 calc R . .
H12C H -0.5635 -0.5238 -0.1206 0.119 Uiso 1 1 calc R . .
O4 O -0.7379(3) -0.9513(3) -0.2477(3) 0.1426(19) Uani 1 1 d . . .
C14 C -0.5352(4) -0.6884(3) -0.4190(5) 0.0748(19) Uani 1 1 d . . .
C13 C -0.5538(3) -0.7336(3) -0.1429(4) 0.0797(18) Uani 1 1 d . . .
H13A H -0.5912 -0.8003 -0.1389 0.120 Uiso 1 1 calc R . .
H13B H -0.5129 -0.7174 -0.0887 0.120 Uiso 1 1 calc R . .
H13C H -0.4933 -0.7330 -0.1894 0.120 Uiso 1 1 calc R . .
C16 C -0.3976(4) -0.6675(5) -0.4007(4) 0.129(3) Uani 1 1 d . . .
H16A H -0.3879 -0.5985 -0.3801 0.194 Uiso 1 1 calc R . .
H16B H -0.3501 -0.6764 -0.4535 0.194 Uiso 1 1 calc R . .
H16C H -0.3679 -0.7144 -0.3570 0.194 Uiso 1 1 calc R . .
C9 C -1.0435(5) -0.9760(3) -0.0924(4) 0.108(2) Uani 1 1 d . . .
H9A H -0.9542 -0.9839 -0.0962 0.162 Uiso 1 1 calc R . .
H9B H -1.0834 -1.0403 -0.1048 0.162 Uiso 1 1 calc R . .
H9C H -1.0658 -0.9541 -0.0345 0.162 Uiso 1 1 calc R . .
C10 C -1.2259(3) -0.8806(4) -0.1560(4) 0.101(2) Uani 1 1 d . . .
H10A H -1.2489 -0.8311 -0.1995 0.151 Uiso 1 1 calc R . .
H10B H -1.2502 -0.8562 -0.0992 0.151 Uiso 1 1 calc R . .
H10C H -1.2676 -0.9443 -0.1678 0.151 Uiso 1 1 calc R . .
C15 C -0.5519(5) -0.7954(3) -0.4542(4) 0.122(3) Uani 1 1 d . . .
H15A H -0.5135 -0.8435 -0.4150 0.184 Uiso 1 1 calc R . .
H15B H -0.5131 -0.8004 -0.5106 0.184 Uiso 1 1 calc R . .
H15C H -0.6397 -0.8103 -0.4593 0.184 Uiso 1 1 calc R . .
C17 C -0.5911(5) -0.6090(4) -0.4810(4) 0.124(3) Uani 1 1 d . . .
H17A H -0.5780 -0.5417 -0.4575 0.187 Uiso 1 1 calc R . .
H17B H -0.6794 -0.6213 -0.4874 0.187 Uiso 1 1 calc R . .
H17C H -0.5511 -0.6141 -0.5370 0.187 Uiso 1 1 calc R . .
C6 C -0.7631(5) -1.0715(5) -0.3832(6) 0.137(4) Uani 1 1 d . . .
H6A H -0.6795 -1.0434 -0.3764 0.164 Uiso 1 1 calc R . .
H6B H -0.7699 -1.1310 -0.3455 0.164 Uiso 1 1 calc R . .
C7 C -0.7797(6) -1.1010(5) -0.4678(6) 0.125(3) Uani 1 1 d . . .
H7A H -0.7174 -1.1509 -0.4831 0.188 Uiso 1 1 calc R . .
H7B H -0.7718 -1.0424 -0.5054 0.188 Uiso 1 1 calc R . .
H7C H -0.8617 -1.1303 -0.4746 0.188 Uiso 1 1 calc R . .

loop_
_atom_site_aniso_label
_atom_site_aniso_U_11
_atom_site_aniso_U_22
_atom_site_aniso_U_33
_atom_site_aniso_U_23
_atom_site_aniso_U_13
_atom_site_aniso_U_12
O2 0.0680(14) 0.0688(14) 0.056(3) -0.0187(16) 0.0191(14) -0.0234(11)
O1 0.0668(16) 0.0765(16) 0.038(5) 0.0008(18) -0.0072(17) -0.0145(11)
N1 0.0432(17) 0.0659(17) 0.041(9) -0.007(3) -0.006(2) -0.0056(12)
O7 0.0570(15) 0.103(2) 0.058(5) 0.004(2) 0.0135(18) -0.0145(12)
O3 0.0676(15) 0.0837(17) 0.055(5) -0.020(2) 0.0108(19) -0.0245(12)
C3 0.0532(17) 0.0560(19) 0.037(5) -0.001(2) -0.0045(19) 0.0011(14)
C2 0.0453(15) 0.0505(18) 0.035(5) -0.010(2) 0.0056(16) -0.0016(13)
C18 0.055(2) 0.0545(19) 0.043(10) 0.003(3) -0.002(3) -0.0053(15)
O6 0.0655(16) 0.0859(17) 0.050(4) -0.0030(17) -0.0011(17) -0.0044(12)
C4 0.0509(17) 0.0539(18) 0.032(5) -0.005(2) -0.0031(18) -0.0031(12)
C5 0.053(2) 0.065(2) 0.089(7) -0.015(3) -0.016(3) 0.0084(16)
C11 0.058(2) 0.076(2) 0.025(5) 0.005(2) -0.001(3) -0.0131(16)
O5 0.0722(16) 0.110(2) 0.116(5) -0.063(3) -0.025(2) 0.0360(15)
C1 0.0585(19) 0.060(2) 0.058(6) -0.008(3) 0.000(2) -0.0030(14)
C8 0.075(2) 0.074(3) 0.049(8) -0.011(3) 0.009(3) -0.0247(18)
C12 0.082(2) 0.090(3) 0.066(6) -0.001(3) -0.006(3) -0.039(2)
O4 0.115(3) 0.149(3) 0.164(5) -0.079(3) -0.065(3) 0.071(2)
C14 0.077(2) 0.075(3) 0.072(7) 0.003(3) 0.033(3) -0.003(2)
C13 0.060(2) 0.110(3) 0.069(6) 0.012(3) -0.005(3) 0.0086(19)
C16 0.075(3) 0.172(5) 0.141(8) -0.015(5) 0.041(3) -0.022(3)
C9 0.155(4) 0.082(3) 0.088(7) 0.010(4) -0.016(4) -0.044(3)
C10 0.071(3) 0.122(3) 0.109(7) -0.030(4) 0.024(3) -0.035(2)
C15 0.107(3) 0.090(3) 0.171(8) -0.029(4) 0.048(4) 0.012(3)
C17 0.144(5) 0.118(4) 0.112(8) 0.047(4) 0.072(4) 0.035(3)
C6 0.104(4) 0.130(4) 0.176(12) -0.083(6) -0.044(5) 0.063(3)
C7 0.128(4) 0.113(4) 0.134(11) -0.041(5) 0.013(5) 0.034(3)

loop_
_atom_type_symbol
_atom_type_description
_atom_type_scat_dispersion_real
_atom_type_scat_dispersion_imag
_atom_type_scat_source
C C 0.0033 0.0016 'International Tables Vol C Tables 4.2.6.8 and 6.1.1.4'
H H 0.0000 0.0000 'International Tables Vol C Tables 4.2.6.8 and 6.1.1.4'
N N 0.0061 0.0033 'International Tables Vol C Tables 4.2.6.8 and 6.1.1.4'
O O 0.0106 0.0060 'International Tables Vol C Tables 4.2.6.8 and 6.1.1.4'

loop_
_geom_angle_atom_site_label_1
_geom_angle_atom_site_label_2
_geom_angle_atom_site_label_3
_geom_angle
_geom_angle_site_symmetry_1
_geom_angle_site_symmetry_3
_geom_angle_publ_flag
C8 O2 C3 106.8(3) . . ?
C11 O1 C1 107.1(4) . . ?
C18 N1 C2 119.8(4) . . ?
C18 N1 C11 127.8(5) . . ?
C2 N1 C11 112.1(5) . . ?
C18 O7 C14 122.4(5) . . ?
C8 O3 C4 109.6(3) . . ?
O2 C3 C2 107.7(2) . . ?
O2 C3 C4 103.2(2) . . ?
C2 C3 C4 117.3(4) . . ?
N1 C2 C1 99.6(3) . . ?
N1 C2 C3 112.3(3) . . ?
C1 C2 C3 111.4(3) . . ?
O6 C18 N1 125.8(5) . . ?
O6 C18 O7 123.8(7) . . ?
N1 C18 O7 110.4(6) . . ?
O3 C4 C5 110.0(3) . . ?
O3 C4 C3 104.8(3) . . ?
C5 C4 C3 113.8(4) . . ?
O4 C5 O5 121.9(4) . . ?
O4 C5 C4 125.4(5) . . ?
O5 C5 C4 112.5(4) . . ?
O1 C11 N1 101.7(3) . . ?
O1 C11 C13 105.3(4) . . ?
N1 C11 C13 113.6(3) . . ?
O1 C11 C12 109.4(3) . . ?
N1 C11 C12 112.2(4) . . ?
C13 C11 C12 113.7(3) . . ?
C5 O5 C6 118.1(4) . . ?
O1 C1 C2 103.2(3) . . ?
O3 C8 O2 104.5(4) . . ?
O3 C8 C10 109.8(5) . . ?
O2 C8 C10 108.2(3) . . ?
O3 C8 C9 111.5(4) . . ?
O2 C8 C9 110.1(5) . . ?
C10 C8 C9 112.4(5) . . ?
O7 C14 C15 110.8(4) . . ?
O7 C14 C16 102.2(5) . . ?
C15 C14 C16 110.3(4) . . ?
O7 C14 C17 110.2(4) . . ?
C15 C14 C17 111.2(5) . . ?
C16 C14 C17 111.7(4) . . ?
C7 C6 O5 112.1(5) . . ?

loop_
_geom_bond_atom_site_label_1
_geom_bond_atom_site_label_2
_geom_bond_distance
_geom_bond_site_symmetry_2
_geom_bond_publ_flag
O2 C8 1.425(4) . ?
O2 C3 1.434(4) . ?
O1 C11 1.432(5) . ?
O1 C1 1.439(4) . ?
N1 C18 1.350(6) . ?
N1 C2 1.458(5) . ?
N1 C11 1.471(6) . ?
O7 C18 1.360(5) . ?
O7 C14 1.450(6) . ?
O3 C8 1.421(6) . ?
O3 C4 1.426(4) . ?
C3 C2 1.519(4) . ?
C3 C4 1.520(5) . ?
C2 C1 1.516(5) . ?
C18 O6 1.214(7) . ?
C4 C5 1.501(5) . ?
C5 O4 1.176(5) . ?
C5 O5 1.284(5) . ?
C11 C13 1.522(5) . ?
C11 C12 1.530(5) . ?
O5 C6 1.459(5) . ?
C8 C10 1.501(5) . ?
C8 C9 1.513(7) . ?
C14 C15 1.506(6) . ?
C14 C16 1.518(6) . ?
C14 C17 1.526(7) . ?
C6 C7 1.362(7) . ?

loop_
_geom_torsion_atom_site_label_1
_geom_torsion_atom_site_label_2
_geom_torsion_atom_site_label_3
_geom_torsion_atom_site_label_4
_geom_torsion
_geom_torsion_site_symmetry_1
_geom_torsion_site_symmetry_2
_geom_torsion_site_symmetry_3
_geom_torsion_site_symmetry_4
_geom_torsion_publ_flag
C8 O2 C3 C2 156.2(4) . . . . ?
C8 O2 C3 C4 31.5(4) . . . . ?
C18 N1 C2 C1 -157.2(3) . . . . ?
C11 N1 C2 C1 17.4(3) . . . . ?
C18 N1 C2 C3 84.8(5) . . . . ?
C11 N1 C2 C3 -100.5(4) . . . . ?
O2 C3 C2 N1 169.1(4) . . . . ?
C4 C3 C2 N1 -75.2(4) . . . . ?
O2 C3 C2 C1 58.4(4) . . . . ?
C4 C3 C2 C1 174.1(2) . . . . ?
C2 N1 C18 O6 -3.4(6) . . . . ?
C11 N1 C18 O6 -177.1(3) . . . . ?
C2 N1 C18 O7 176.6(3) . . . . ?
C11 N1 C18 O7 2.9(5) . . . . ?
C14 O7 C18 O6 -1.8(6) . . . . ?
C14 O7 C18 N1 178.2(3) . . . . ?
C8 O3 C4 C5 120.3(5) . . . . ?
C8 O3 C4 C3 -2.4(4) . . . . ?
O2 C3 C4 O3 -17.6(3) . . . . ?
C2 C3 C4 O3 -135.8(3) . . . . ?
O2 C3 C4 C5 -137.8(3) . . . . ?
C2 C3 C4 C5 104.0(4) . . . . ?
O3 C4 C5 O4 -118.9(5) . . . . ?
C3 C4 C5 O4 -1.7(7) . . . . ?
O3 C4 C5 O5 65.9(5) . . . . ?
C3 C4 C5 O5 -176.9(4) . . . . ?
C1 O1 C11 N1 -29.6(3) . . . . ?
C1 O1 C11 C13 -148.3(3) . . . . ?
C1 O1 C11 C12 89.1(4) . . . . ?
C18 N1 C11 O1 -179.6(4) . . . . ?
C2 N1 C11 O1 6.3(3) . . . . ?
C18 N1 C11 C13 -67.0(5) . . . . ?
C2 N1 C11 C13 118.9(4) . . . . ?
C18 N1 C11 C12 63.7(5) . . . . ?
C2 N1 C11 C12 -110.4(4) . . . . ?
O4 C5 O5 C6 5.4(8) . . . . ?
C4 C5 O5 C6 -179.2(5) . . . . ?
C11 O1 C1 C2 41.7(3) . . . . ?
N1 C2 C1 O1 -34.6(3) . . . . ?
C3 C2 C1 O1 84.1(3) . . . . ?
C4 O3 C8 O2 21.8(5) . . . . ?
C4 O3 C8 C10 137.6(3) . . . . ?
C4 O3 C8 C9 -97.1(4) . . . . ?
C3 O2 C8 O3 -33.5(5) . . . . ?
C3 O2 C8 C10 -150.5(5) . . . . ?
C3 O2 C8 C9 86.3(5) . . . . ?
C18 O7 C14 C15 -60.4(5) . . . . ?
C18 O7 C14 C16 -177.9(4) . . . . ?
C18 O7 C14 C17 63.2(5) . . . . ?
C5 O5 C6 C7 -163.9(6) . . . . ?

loop_
_cod_related_entry_id
_cod_related_entry_database
_cod_related_entry_code
1 ChemSpider 30658752
